data_7113285
loop_
_publ_author_name
'Batchu, Venkateswara Rao'
'Barange, Deepak Kumar'
'Kumar, Dinesh'
'Sreekanth, Bukkapattanam R.'
'Vyas, K.'
'Reddy, E. Amarender'
'Pal, Manojit'

_publ_section_title
;
 Tandem C--C coupling -- intramolecular acetylenic Schmidt reaction under
 Pd/C--Cu catalysis
;
_journal_coden_ASTM CHCOFS
_journal_issue 19
_journal_name_full
;
 Chemical Communications (Cambridge, United Kingdom)
;
_journal_page_first 1966
_journal_page_last 1968
_journal_paper_doi 10.1039/b617823e
_journal_year 2007
_chemical_formula_moiety 'C14 H14 N2 O2 '
_chemical_formula_sum 'C14 H14 N2 O2'
_chemical_formula_weight 242.28
_space_group_IT_number 29
_symmetry_cell_setting orthorhombic
_symmetry_Int_Tables_number 29
_symmetry_space_group_name_Hall 'P 2c -2ac'
_symmetry_space_group_name_H-M 'P c a 21'
_cell_angle_alpha 90
_cell_angle_beta 90
_cell_angle_gamma 90
_cell_formula_units_Z 4
_cell_length_a 23.78(1)
_cell_length_b 4.560(3)
_cell_length_c 11.134(7)
_cell_measurement_reflns_used 4826
_cell_measurement_temperature 298
_cell_measurement_theta_max 27.5
_cell_measurement_theta_min 1.8
_cell_volume 1207.3(12)
_diffrn_detector_area_resol_mean 7.31
_diffrn_measured_fraction_theta_full 0.9801
_diffrn_measured_fraction_theta_max 0.9635
_diffrn_measurement_device_type 'Rigaku Mercury'
_diffrn_measurement_method \w
_diffrn_radiation_type 'Mo K\a'
_diffrn_radiation_wavelength 0.7107
_diffrn_reflns_av_R_equivalents 0.035
_diffrn_reflns_limit_h_max 30
_diffrn_reflns_limit_h_min -30
_diffrn_reflns_limit_k_max 5
_diffrn_reflns_limit_k_min -3
_diffrn_reflns_limit_l_max 14
_diffrn_reflns_limit_l_min -14
_diffrn_reflns_number 13936
_diffrn_reflns_theta_full 26.00
_diffrn_reflns_theta_max 27.46
_exptl_absorpt_coefficient_mu 0.091
_exptl_absorpt_correction_T_max 0.986
_exptl_absorpt_correction_T_min 0.974
_exptl_absorpt_correction_type multi-scan
_exptl_absorpt_process_details 'Jacobson, R. (1998) Private communication'
_exptl_crystal_colour colorless
_exptl_crystal_density_diffrn 1.333
_exptl_crystal_density_method 'not measured'
_exptl_crystal_description platelet
_exptl_crystal_F_000 512.00
_exptl_crystal_size_max 0.50
_exptl_crystal_size_mid 0.25
_exptl_crystal_size_min 0.15
_refine_diff_density_max 0.33
_refine_diff_density_min -0.37
_refine_ls_extinction_coef 275.7(20)
_refine_ls_extinction_method 'Larson (1970) Crystallographic Computing eq. 22'
_refine_ls_goodness_of_fit_ref 1.120
_refine_ls_hydrogen_treatment constr
_refine_ls_number_parameters 178
_refine_ls_number_reflns 1231
_refine_ls_R_factor_gt 0.0560
_refine_ls_shift/su_max 0.0000
_refine_ls_structure_factor_coef Fsqd
_refine_ls_weighting_details
;
Chebychev polynomial with 3 parameters (Carruthers & Watkin, 1979)
3861.1500 5318.8000 1509.9700
;
_refine_ls_weighting_scheme calc
_refine_ls_wR_factor_ref 0.0650
_reflns_number_gt 917
_reflns_number_total 1401
_reflns_threshold_expression F^2^>2.0\s(F^2^)
_cod_duplicate_entry 7101888
_cod_data_source_file b617823e.txt
_cod_data_source_block '__DKB_006'
_cod_original_formula_sum 'C14 H14 N2 O2 '
_cod_database_code 7113285

loop_
_symmetry_equiv_pos_site_id
_symmetry_equiv_pos_as_xyz
1 +X,+Y,+Z
2 1/2-X,+Y,1/2+Z
3 1/2+X,-Y,+Z
4 -X,-Y,1/2+Z

loop_
_atom_site_aniso_label
_atom_site_aniso_U_11
_atom_site_aniso_U_22
_atom_site_aniso_U_33
_atom_site_aniso_U_23
_atom_site_aniso_U_13
_atom_site_aniso_U_12
O1 0.0590(10) 0.086(2) 0.0570(10) 0.014(2) 0.0014(13) -0.0210(10)
O2 0.0441(13) 0.079(2) 0.055(2) 0.008(2) 0.0047(12) -0.0062(13)
N1 0.0240(10) 0.0500(10) 0.0394(13) 0.0029(12) -0.0019(12) -0.0049(10)
N2 0.061(2) 0.131(4) 0.071(3) 0.012(3) 0.002(2) 0.005(2)
C1 0.048(2) 0.060(2) 0.042(2) -0.003(2) 0.002(2) -0.008(2)
C2 0.044(2) 0.049(2) 0.042(2) -0.004(2) -0.002(2) -0.0060(10)
C3 0.059(2) 0.054(2) 0.051(2) 0.007(2) -0.006(2) -0.005(2)
C4 0.050(2) 0.061(2) 0.056(2) 0.004(2) -0.012(2) 0.002(2)
C5 0.046(2) 0.059(2) 0.050(2) -0.004(2) -0.005(2) 0.001(2)
C6 0.039(2) 0.051(2) 0.047(2) -0.005(2) 0.003(2) -0.0040(10)
C7 0.044(2) 0.045(2) 0.035(2) -0.003(2) 0.0000(10) -0.0004(13)
C8 0.044(2) 0.050(2) 0.038(2) -0.003(2) 0.0000(10) 0.0010(10)
C9 0.047(2) 0.052(2) 0.042(2) -0.005(2) 0.001(2) 0.002(2)
C10 0.050(2) 0.053(2) 0.058(2) 0.000(2) -0.011(2) 0.008(2)
C11 0.060(2) 0.058(2) 0.077(3) 0.000(2) -0.019(2) 0.001(2)
C12 0.045(2) 0.078(2) 0.081(3) 0.002(3) -0.014(2) -0.002(2)
C13 0.046(2) 0.081(3) 0.070(3) -0.011(2) -0.013(2) 0.012(2)
C14 0.045(2) 0.089(3) 0.073(3) 0.007(3) 0.008(2) -0.007(2)

loop_
_atom_site_label
_atom_site_type_symbol
_atom_site_thermal_displace_type
_atom_site_fract_x
_atom_site_fract_y
_atom_site_fract_z
_atom_site_occupancy
_atom_site_U_iso_or_equiv
_atom_site_calc_flag
_atom_site_refinement_flags
O1 O Uani 0.35992(11) -0.0544(7) 0.3052(2) 1.000 0.0673(8) . .
O2 O Uani 0.54862(9) 0.5287(6) 0.0515(2) 1.000 0.0594(10) . .
N1 N Uani 0.35389(9) 0.2670(5) 0.1579(2) 1.000 0.0378(6) . .
N2 N Uani 0.2861(2) 0.8568(11) -0.3099(3) 1.000 0.0877(18) . .
C1 C Uani 0.38530(10) 0.1032(8) 0.2346(3) 1.000 0.0500(12) . .
C2 C Uani 0.44615(13) 0.1327(8) 0.2282(3) 1.000 0.0450(12) . .
C3 C Uani 0.48020(10) -0.0256(9) 0.3089(3) 1.000 0.0547(12) . .
C4 C Uani 0.53760(10) 0.0013(9) 0.3000(3) 1.000 0.0557(12) . .
C5 C Uani 0.5620(2) 0.1859(8) 0.2149(3) 1.000 0.0517(12) . .
C6 C Uani 0.52865(13) 0.3411(7) 0.1369(3) 1.000 0.0457(12) . .
C7 C Uani 0.46951(13) 0.3176(7) 0.1427(3) 1.000 0.0413(12) . .
C8 C Uani 0.43364(13) 0.4782(8) 0.0638(3) 1.000 0.0440(12) . .
C9 C Uani 0.37800(10) 0.4503(8) 0.0736(3) 1.000 0.0470(12) . .
C10 C Uani 0.33400(10) 0.6066(7) 0.0004(3) 1.000 0.0537(12) . .
C11 C Uani 0.2925(2) 0.3947(8) -0.0609(4) 1.000 0.0650(14) . .
C12 C Uani 0.2465(2) 0.5532(8) -0.1292(4) 1.000 0.0680(14) . .
C13 C Uani 0.2687(2) 0.7245(10) -0.2341(4) 1.000 0.0657(16) . .
C14 C Uani 0.60840(10) 0.5672(10) 0.0443(4) 1.000 0.0690(16) . .
H1 H Uiso 0.31410 0.25610 0.16320 1.000 0.0460 calc R
H2 H Uiso 0.46360 -0.15190 0.36680 1.000 0.0650 calc R
H3 H Uiso 0.56100 -0.10970 0.35220 1.000 0.0670 calc R
H4 H Uiso 0.60170 0.20860 0.21280 1.000 0.0620 calc R
H5 H Uiso 0.44920 0.60310 0.00420 1.000 0.0530 calc R
H6 H Uiso 0.31310 0.73010 0.05280 1.000 0.0640 calc R
H7 H Uiso 0.35200 0.72260 -0.05910 1.000 0.0640 calc R
H8 H Uiso 0.27540 0.27390 -0.00170 1.000 0.0780 calc R
H9 H Uiso 0.31310 0.27590 -0.11540 1.000 0.0780 calc R
H10 H Uiso 0.22080 0.41120 -0.15890 1.000 0.0820 calc R
H11 H Uiso 0.22750 0.68270 -0.07620 1.000 0.0820 calc R
H12 H Uiso 0.61940 0.72630 0.09420 1.000 0.0830 calc R
H13 H Uiso 0.61870 0.60740 -0.03650 1.000 0.0830 calc R
H14 H Uiso 0.62730 0.39410 0.06930 1.000 0.0830 calc R

loop_
_atom_type_symbol
_atom_type_description
_atom_type_scat_dispersion_real
_atom_type_scat_dispersion_imag
_atom_type_scat_source
C C 0.003 0.002
;
International Tables for Crystallography
(1992, Vol. C, Tables 4.2.6.8 and 6.1.1.4)
;
H H 0.000 0.000
;
International Tables for Crystallography
(1992, Vol. C, Table 6.1.1.4)
;
N N 0.006 0.003
;
International Tables for Crystallography
(1992, Vol. C, Tables 4.2.6.8 and 6.1.1.4)
;
O O 0.011 0.006
;
International Tables for Crystallography
(1992, Vol. C, Tables 4.2.6.8 and 6.1.1.4)
;

loop_
_geom_angle_atom_site_label_1
_geom_angle_atom_site_label_2
_geom_angle_atom_site_label_3
_geom_angle
_geom_angle_publ_flag
C6 O2 C14 117.4(3) yes
C1 N1 C9 122.1(2) yes
C1 N1 H1 119.00 no
C9 N1 H1 119.00 no
O1 C1 N1 117.1(2) yes
N1 C1 C2 117.7(3) yes
O1 C1 C2 125.2(3) yes
C1 C2 C7 119.2(3) no
C1 C2 C3 119.5(3) no
C3 C2 C7 121.3(3) no
C2 C3 C4 118.6(3) no
C3 C4 C5 121.1(3) no
C4 C5 C6 120.1(4) no
C5 C6 C7 120.5(3) no
O2 C6 C7 115.2(3) yes
O2 C6 C5 124.3(3) yes
C2 C7 C6 118.4(3) no
C2 C7 C8 119.7(3) no
C6 C7 C8 121.9(3) no
C7 C8 C9 119.6(3) no
C8 C9 C10 126.9(3) no
N1 C9 C8 121.7(3) yes
N1 C9 C10 111.5(2) yes
C9 C10 C11 112.8(3) no
C10 C11 C12 112.7(3) no
C11 C12 C13 112.6(4) no
N2 C13 C12 178.0(5) yes
C2 C3 H2 120.00 no
C4 C3 H2 121.00 no
C3 C4 H3 119.00 no
C5 C4 H3 120.00 no
C4 C5 H4 120.00 no
C6 C5 H4 120.00 no
C7 C8 H5 120.00 no
C9 C8 H5 120.00 no
C9 C10 H6 108.00 no
C9 C10 H7 109.00 no
C11 C10 H6 108.00 no
C11 C10 H7 109.00 no
H6 C10 H7 109.00 no
C10 C11 H8 109.00 no
C10 C11 H9 108.00 no
C12 C11 H8 108.00 no
C12 C11 H9 109.00 no
H8 C11 H9 109.00 no
C11 C12 H10 108.00 no
C11 C12 H11 109.00 no
C13 C12 H10 108.00 no
C13 C12 H11 109.00 no
H10 C12 H11 110.00 no
O2 C14 H12 109.00 no
O2 C14 H13 109.00 no
O2 C14 H14 111.00 no
H12 C14 H13 110.00 no
H12 C14 H14 109.00 no
H13 C14 H14 108.00 no

loop_
_geom_bond_atom_site_label_1
_geom_bond_atom_site_label_2
_geom_bond_distance
_geom_bond_publ_flag
O1 C1 1.224(4) yes
O2 C6 1.364(4) yes
O2 C14 1.435(3) yes
N1 C1 1.358(4) yes
N1 C9 1.381(4) yes
N2 C13 1.117(6) yes
N1 H1 0.9500 no
C1 C2 1.455(4) no
C2 C3 1.409(5) no
C2 C7 1.388(5) no
C3 C4 1.374(4) no
C4 C5 1.394(5) no
C5 C6 1.373(5) no
C6 C7 1.412(4) no
C7 C8 1.427(5) no
C8 C9 1.334(4) no
C9 C10 1.506(4) no
C10 C11 1.541(5) no
C11 C12 1.516(6) no
C12 C13 1.501(6) no
C3 H2 0.9500 no
C4 H3 0.9500 no
C5 H4 0.9500 no
C8 H5 0.9500 no
C10 H6 0.9500 no
C10 H7 0.9500 no
C11 H8 0.9500 no
C11 H9 0.9500 no
C12 H10 0.9500 no
C12 H11 0.9500 no
C14 H12 0.9500 no
C14 H13 0.9500 no
C14 H14 0.9500 no

loop_
_geom_hbond_atom_site_label_D
_geom_hbond_atom_site_label_H
_geom_hbond_atom_site_label_A
_geom_hbond_distance_DH
_geom_hbond_distance_HA
_geom_hbond_distance_DA
_geom_hbond_angle_DHA
_geom_hbond_publ_flag
C11 H8 N1 0.9500 2.5800 2.899(5) 100.00 yes

loop_
_geom_torsion_atom_site_label_1
_geom_torsion_atom_site_label_2
_geom_torsion_atom_site_label_3
_geom_torsion_atom_site_label_4
_geom_torsion
_geom_torsion_publ_flag
C14 O2 C6 C5 -0.7(5) no
C14 O2 C6 C7 178.2(3) no
C9 N1 C1 O1 -179.3(3) no
C9 N1 C1 C2 1.9(5) no
C1 N1 C9 C8 -0.6(5) no
C1 N1 C9 C10 -179.9(3) no
O1 C1 C2 C3 -0.9(6) no
O1 C1 C2 C7 179.3(3) no
N1 C1 C2 C3 177.8(3) no
N1 C1 C2 C7 -2.0(5) no
C1 C2 C3 C4 178.9(3) no
C7 C2 C3 C4 -1.4(5) no
C1 C2 C7 C6 -179.3(3) no
C1 C2 C7 C8 0.8(5) no
C3 C2 C7 C6 0.9(5) no
C3 C2 C7 C8 -179.0(3) no
C2 C3 C4 C5 1.4(6) no
C3 C4 C5 C6 -1.0(6) no
C4 C5 C6 O2 179.4(3) no
C4 C5 C6 C7 0.6(5) no
O2 C6 C7 C2 -179.4(3) no
O2 C6 C7 C8 0.4(5) no
C5 C6 C7 C2 -0.5(5) no
C5 C6 C7 C8 179.3(3) no
C2 C7 C8 C9 0.4(5) no
C6 C7 C8 C9 -179.4(3) no
C7 C8 C9 N1 -0.6(5) no
C7 C8 C9 C10 178.6(3) no
N1 C9 C10 C11 -55.5(4) no
C8 C9 C10 C11 125.3(4) no
C9 C10 C11 C12 177.0(3) no
C10 C11 C12 C13 65.3(5) no
